data_4038914
loop_
_publ_author_name
'Chaudhri, Nivedita'
'Zeller, Matthias'
'Br\"uckner, Christian'

_publ_section_title
;
 Stepwise Reduction of Octaethyl-\b,\b&#x2032;-dioxochlorin Isomers:
 Access to Structurally and Electronically Diverse Hydroporphyrins
;
_journal_name_full 'The Journal of Organic Chemistry'
_journal_paper_doi 10.1021/acs.joc.0c01989
_journal_year 2020
_chemical_formula_sum 'C36 H48 N4 O2'
_chemical_formula_weight 568.78
_space_group_crystal_system monoclinic
_space_group_IT_number 14
_space_group_name_Hall '-P 2yn'
_space_group_name_H-M_alt 'P 1 21/n 1'
_atom_sites_solution_hydrogens geom
_atom_sites_solution_primary direct
_atom_sites_solution_secondary difmap
_audit_creation_method SHELXL-2018/3
_cell_angle_alpha 90
_cell_angle_beta 97.4689(17)
_cell_angle_gamma 90
_cell_formula_units_Z 4
_cell_length_a 16.1303(7)
_cell_length_b 11.0740(5)
_cell_length_c 17.9593(8)
_cell_measurement_reflns_used 9875
_cell_measurement_temperature 150(2)
_cell_measurement_theta_max 30.5370
_cell_measurement_theta_min 2.4361
_cell_volume 3180.8(2)
_computing_cell_refinement 'SAINT V8.38A (Bruker, 2016)'
_computing_data_collection 'Apex3 v2018.1-0 (Bruker, 2018)'
_computing_data_reduction 'SAINT V8.38A (Bruker, 2016)'
_computing_structure_refinement
;  
SHELXL-2018/3 (Sheldrick, 2015, 2018), 
SHELXLE Rev946 (H\"ubschle et al., 2011)
;
_computing_structure_solution 'SHELXS-97 (Sheldrick, 2008)'
_diffrn_ambient_temperature 150(2)
_diffrn_detector_area_resol_mean 10.4167
_diffrn_measured_fraction_theta_full 0.998
_diffrn_measured_fraction_theta_max 0.995
_diffrn_measurement_device_type 'Bruker AXS D8 Quest CMOS diffractometer'
_diffrn_measurement_method 'omega and phi scans'
_diffrn_radiation_monochromator 'Triumph curved graphite crystal'
_diffrn_radiation_type MoK\a
_diffrn_radiation_wavelength 0.71073
_diffrn_reflns_av_R_equivalents 0.0400
_diffrn_reflns_av_unetI/netI 0.0283
_diffrn_reflns_Laue_measured_fraction_full 0.998
_diffrn_reflns_Laue_measured_fraction_max 0.995
_diffrn_reflns_limit_h_max 23
_diffrn_reflns_limit_h_min -23
_diffrn_reflns_limit_k_max 15
_diffrn_reflns_limit_k_min -15
_diffrn_reflns_limit_l_max 25
_diffrn_reflns_limit_l_min -21
_diffrn_reflns_number 52050
_diffrn_reflns_point_group_measured_fraction_full 0.998
_diffrn_reflns_point_group_measured_fraction_max 0.995
_diffrn_reflns_theta_full 25.242
_diffrn_reflns_theta_max 30.570
_diffrn_reflns_theta_min 2.287
_diffrn_source 'fine focus sealed tube X-ray source'
_diffrn_source_current '30 mA'
_diffrn_source_voltage '50 kV'
_exptl_absorpt_coefficient_mu 0.074
_exptl_absorpt_correction_T_max 0.7461
_exptl_absorpt_correction_T_min 0.6555
_exptl_absorpt_correction_type multi-scan
_exptl_absorpt_process_details
;
 SADABS 2016/2: Krause, L., Herbst-Irmer, R., Sheldrick G.M. & Stalke D.,
 J. Appl. Cryst. 48 (2015) 3-10
;
_exptl_crystal_colour red
_exptl_crystal_density_diffrn 1.188
_exptl_crystal_description plate
_exptl_crystal_F_000 1232
_exptl_crystal_size_max 0.230
_exptl_crystal_size_mid 0.210
_exptl_crystal_size_min 0.130
_refine_diff_density_max 0.344
_refine_diff_density_min -0.224
_refine_diff_density_rms 0.039
_refine_ls_extinction_coef 0.0053(13)
_refine_ls_extinction_expression Fc^*^=kFc[1+0.001xFc^2^\l^3^/sin(2\q)]^-1/4^
_refine_ls_extinction_method 'SHELXL-2018/3 (Sheldrick 2018)'
_refine_ls_goodness_of_fit_ref 1.064
_refine_ls_hydrogen_treatment constr
_refine_ls_matrix_type full
_refine_ls_number_parameters 515
_refine_ls_number_reflns 9701
_refine_ls_number_restraints 466
_refine_ls_restrained_S_all 1.052
_refine_ls_R_factor_all 0.0530
_refine_ls_R_factor_gt 0.0432
_refine_ls_shift/su_max 0.001
_refine_ls_shift/su_mean 0.000
_refine_ls_structure_factor_coef Fsqd
_refine_ls_weighting_details 'w=1/[\s^2^(Fo^2^)+(0.0621P)^2^+0.5672P] where P=(Fo^2^+2Fc^2^)/3'
_refine_ls_weighting_scheme calc
_refine_ls_wR_factor_gt 0.1159
_refine_ls_wR_factor_ref 0.1222
_reflns_Friedel_coverage 0.000
_reflns_number_gt 8040
_reflns_number_total 9701
_reflns_threshold_expression 'I > 2\s(I)'
_cod_data_source_file jo0c01989_si_003.cif
_cod_data_source_block 11-O7-(OH)2-rac
_cod_original_sg_symbol_H-M 'P 21/n'
_cod_database_code 4038914
_shelx_shelxl_version_number 2018/3
_shelx_space_group_comment
;
The symmetry employed for this shelxl refinement is uniquely defined
by the following loop, which should always be used as a source of
symmetry information in preference to the above space-group names.
They are only intended as comments.
;
_shelx_estimated_absorpt_t_min 0.983
_shelx_estimated_absorpt_t_max 0.990

loop_
_space_group_symop_operation_xyz
'x, y, z'
'-x+1/2, y+1/2, -z+1/2'
'-x, -y, -z'
'x-1/2, -y-1/2, z-1/2'

loop_
_atom_site_label
_atom_site_type_symbol
_atom_site_fract_x
_atom_site_fract_y
_atom_site_fract_z
_atom_site_U_iso_or_equiv
_atom_site_adp_type
_atom_site_occupancy
_atom_site_site_symmetry_order
_atom_site_calc_flag
_atom_site_refinement_flags_posn
_atom_site_refinement_flags_adp
_atom_site_refinement_flags_occupancy
_atom_site_disorder_assembly
_atom_site_disorder_group
O1 O -0.10229(5) 0.32150(7) 0.42714(5) 0.03836(18) Uani 1 1 d . . . . .
N1 N 0.04202(5) 0.36945(7) 0.29801(4) 0.02257(15) Uani 1 1 d . . . . .
N2 N 0.16395(5) 0.30098(7) 0.19985(4) 0.02184(15) Uani 1 1 d . . . . .
H2 H 0.124868 0.356484 0.199564 0.026 Uiso 1 1 calc R U . . .
N3 N 0.10315(5) 0.50530(7) 0.10402(4) 0.02354(15) Uani 1 1 d . . . . .
N4 N -0.01221(5) 0.58429(7) 0.20457(4) 0.02487(16) Uani 1 1 d D . . . .
H4 H 0.024409 0.525830 0.202671 0.030 Uiso 1 1 calc R U . A 1
C1 C -0.02886(6) 0.40515(8) 0.32927(5) 0.02341(17) Uani 1 1 d . . . . .
C2 C -0.04262(6) 0.32380(8) 0.39215(5) 0.02685(18) Uani 1 1 d . . . . .
C3 C 0.03441(6) 0.24257(8) 0.40517(5) 0.02492(17) Uani 1 1 d . . . . .
C4 C 0.07878(6) 0.27992(8) 0.33920(5) 0.02307(16) Uani 1 1 d . . . . .
C5 C 0.15286(6) 0.22077(8) 0.32449(5) 0.02527(17) Uani 1 1 d . . . . .
H5 H 0.179341 0.169232 0.362681 0.030 Uiso 1 1 calc R U . . .
C6 C 0.18954(6) 0.23100(8) 0.26073(5) 0.02328(17) Uani 1 1 d D . . . .
C7 C 0.26718(13) 0.16467(19) 0.24439(9) 0.0263(4) Uani 0.922(2) 1 d D U P B 1
H7 H 0.317779 0.210864 0.266388 0.032 Uiso 0.922(2) 1 calc R U P B 1
O2 O 0.27203(5) 0.04625(7) 0.27301(5) 0.0325(2) Uani 0.922(2) 1 d D U P B 1
H2O1 H 0.311559 0.041593 0.308284 0.049 Uiso 0.922(2) 1 calc R U P B 1
C7B C 0.2602(12) 0.145(2) 0.2430(9) 0.024(4) Uani 0.078(2) 1 d D U P B 2
H7B H 0.246845 0.058961 0.253207 0.029 Uiso 0.078(2) 1 calc R U P B 2
O2B O 0.3277(7) 0.1872(11) 0.2935(7) 0.044(3) Uani 0.078(2) 1 d D U P B 2
H2O2 H 0.343322 0.132786 0.324796 0.065 Uiso 0.078(2) 1 calc R U P B 2
C8 C 0.26080(6) 0.16813(8) 0.15724(6) 0.02691(18) Uani 1 1 d D . . . .
C9 C 0.20457(6) 0.27727(7) 0.13887(5) 0.02238(16) Uani 1 1 d D . . . .
C10 C 0.1967(10) 0.3396(11) 0.0736(6) 0.0225(4) Uani 0.588(3) 1 d D U P C 1
H10 H 0.228973 0.312697 0.036171 0.027 Uiso 0.588(3) 1 calc R U P C 1
C11 C 0.1440(4) 0.4426(5) 0.0558(4) 0.0173(6) Uani 0.588(3) 1 d D U P C 1
C12 C 0.14155(16) 0.5041(2) -0.01636(16) 0.0204(4) Uani 0.588(3) 1 d D U P C 1
C13 C 0.09070(12) 0.60137(17) -0.01255(9) 0.0228(3) Uani 0.588(3) 1 d D U P C 1
C14 C 0.06470(16) 0.5994(2) 0.06220(16) 0.0225(5) Uani 0.588(3) 1 d D U P C 1
C15 C 0.01205(16) 0.6820(2) 0.08871(16) 0.0252(5) Uani 0.588(3) 1 d D U P C 1
H15 H -0.001907 0.750306 0.057582 0.030 Uiso 0.588(3) 1 calc R U P C 1
C16 C -0.0239(4) 0.6783(5) 0.1561(3) 0.0241(8) Uani 0.588(3) 1 d D U P C 1
C17 C -0.0810(6) 0.7593(7) 0.1828(5) 0.0263(10) Uani 0.588(3) 1 d D U P C 1
C29 C 0.1872(2) 0.4654(3) -0.0796(2) 0.0240(6) Uani 0.588(3) 1 d D U P C 1
H29A H 0.158487 0.499061 -0.127160 0.029 Uiso 0.588(3) 1 calc R U P C 1
H29B H 0.185289 0.376286 -0.083553 0.029 Uiso 0.588(3) 1 calc R U P C 1
C30 C 0.2783(3) 0.5067(5) -0.0692(4) 0.0403(9) Uani 0.588(3) 1 d D U P C 1
H30A H 0.306168 0.476240 -0.110756 0.061 Uiso 0.588(3) 1 calc R U P C 1
H30B H 0.306698 0.475232 -0.021589 0.061 Uiso 0.588(3) 1 calc R U P C 1
H30C H 0.280505 0.595150 -0.068564 0.061 Uiso 0.588(3) 1 calc R U P C 1
C31 C 0.06549(12) 0.69491(16) -0.07157(10) 0.0309(4) Uani 0.588(3) 1 d D U P C 1
H31A H 0.006000 0.715954 -0.070514 0.037 Uiso 0.588(3) 1 calc R U P C 1
H31B H 0.070588 0.659973 -0.121512 0.037 Uiso 0.588(3) 1 calc R U P C 1
C32 C 0.11788(17) 0.8102(2) -0.06153(13) 0.0471(6) Uani 0.588(3) 1 d D U P C 1
H32A H 0.176910 0.790297 -0.062606 0.071 Uiso 0.588(3) 1 calc R U P C 1
H32B H 0.111077 0.847591 -0.013238 0.071 Uiso 0.588(3) 1 calc R U P C 1
H32C H 0.099239 0.866657 -0.102318 0.071 Uiso 0.588(3) 1 calc R U P C 1
C33 C -0.1070(4) 0.8785(5) 0.1476(4) 0.0324(10) Uani 0.588(3) 1 d D U P C 1
H33A H -0.068525 0.898825 0.110729 0.039 Uiso 0.588(3) 1 calc R U P C 1
H33B H -0.100386 0.941292 0.187101 0.039 Uiso 0.588(3) 1 calc R U P C 1
C34 C -0.1958(2) 0.8834(2) 0.10816(17) 0.0511(7) Uani 0.588(3) 1 d D U P C 1
H34A H -0.207212 0.964080 0.086809 0.077 Uiso 0.588(3) 1 calc R U P C 1
H34B H -0.234842 0.866163 0.144324 0.077 Uiso 0.588(3) 1 calc R U P C 1
H34C H -0.202951 0.823189 0.067850 0.077 Uiso 0.588(3) 1 calc R U P C 1
C10B C 0.1928(14) 0.3410(16) 0.0728(9) 0.0225(4) Uani 0.412(3) 1 d D U P C 2
H10B H 0.211822 0.302351 0.031007 0.027 Uiso 0.412(3) 1 calc R U P C 2
C11B C 0.1559(6) 0.4573(8) 0.0580(6) 0.0173(6) Uani 0.412(3) 1 d D U P C 2
C12B C 0.1617(3) 0.5306(3) -0.0085(2) 0.0231(7) Uani 0.412(3) 1 d D U P C 2
C13B C 0.12360(19) 0.6377(2) 0.00307(14) 0.0242(5) Uani 0.412(3) 1 d D U P C 2
C14B C 0.0871(2) 0.6245(3) 0.0727(2) 0.0211(6) Uani 0.412(3) 1 d D U P C 2
C15B C 0.0350(2) 0.7076(3) 0.1004(2) 0.0212(6) Uani 0.412(3) 1 d D U P C 2
H15B H 0.028979 0.783462 0.075601 0.025 Uiso 0.412(3) 1 calc R U P C 2
C16B C -0.0104(6) 0.6911(8) 0.1621(5) 0.0241(8) Uani 0.412(3) 1 d D U P C 2
C17B C -0.0718(9) 0.7694(11) 0.1875(7) 0.0263(10) Uani 0.412(3) 1 d D U P C 2
C29B C 0.2038(3) 0.4925(5) -0.0751(3) 0.0276(9) Uani 0.412(3) 1 d D U P C 2
H29C H 0.180763 0.413280 -0.092860 0.033 Uiso 0.412(3) 1 calc R U P C 2
H29D H 0.188884 0.551446 -0.116092 0.033 Uiso 0.412(3) 1 calc R U P C 2
C30B C 0.2970(4) 0.4824(6) -0.0615(5) 0.0338(10) Uani 0.412(3) 1 d D U P C 2
H30D H 0.317812 0.454791 -0.107421 0.051 Uiso 0.412(3) 1 calc R U P C 2
H30E H 0.312972 0.424253 -0.020996 0.051 Uiso 0.412(3) 1 calc R U P C 2
H30F H 0.321147 0.561485 -0.047004 0.051 Uiso 0.412(3) 1 calc R U P C 2
C31B C 0.11868(16) 0.7488(3) -0.04622(14) 0.0290(6) Uani 0.412(3) 1 d D U P C 2
H31C H 0.172100 0.757845 -0.067271 0.035 Uiso 0.412(3) 1 calc R U P C 2
H31D H 0.111636 0.820747 -0.014956 0.035 Uiso 0.412(3) 1 calc R U P C 2
C32B C 0.04731(18) 0.7445(3) -0.11046(18) 0.0403(7) Uani 0.412(3) 1 d D U P C 2
H32D H 0.046266 0.819695 -0.139295 0.060 Uiso 0.412(3) 1 calc R U P C 2
H32E H -0.005827 0.734849 -0.090139 0.060 Uiso 0.412(3) 1 calc R U P C 2
H32F H 0.055493 0.676038 -0.143340 0.060 Uiso 0.412(3) 1 calc R U P C 2
C33B C -0.0936(5) 0.8952(7) 0.1567(5) 0.0279(11) Uani 0.412(3) 1 d D U P C 2
H33C H -0.042170 0.934723 0.144053 0.033 Uiso 0.412(3) 1 calc R U P C 2
H33D H -0.115282 0.944139 0.196078 0.033 Uiso 0.412(3) 1 calc R U P C 2
C34B C -0.1590(2) 0.8924(3) 0.08664(18) 0.0364(7) Uani 0.412(3) 1 d D U P C 2
H34D H -0.172953 0.975228 0.070328 0.055 Uiso 0.412(3) 1 calc R U P C 2
H34E H -0.209484 0.851400 0.098499 0.055 Uiso 0.412(3) 1 calc R U P C 2
H34F H -0.136293 0.848843 0.046302 0.055 Uiso 0.412(3) 1 calc R U P C 2
C18 C -0.10766(6) 0.70743(8) 0.24515(5) 0.02408(17) Uani 1 1 d D . . . .
C19 C -0.06635(5) 0.59450(8) 0.25693(5) 0.02286(16) Uani 1 1 d . . . . .
C20 C -0.07655(6) 0.50577(8) 0.31154(5) 0.02423(17) Uani 1 1 d . . . . .
H20 H -0.122134 0.517425 0.339367 0.029 Uiso 1 1 calc R U . . .
C21 C 0.08581(8) 0.27394(10) 0.48146(5) 0.0353(2) Uani 1 1 d . . . . .
H21A H 0.051203 0.256543 0.521850 0.042 Uiso 1 1 calc R U . . .
H21B H 0.135175 0.220092 0.489135 0.042 Uiso 1 1 calc R U . . .
C22 C 0.11567(8) 0.40334(11) 0.48953(6) 0.0407(3) Uani 1 1 d . . . . .
H22A H 0.149067 0.422526 0.449236 0.061 Uiso 1 1 calc R U . . .
H22B H 0.149978 0.413806 0.538285 0.061 Uiso 1 1 calc R U . . .
H22C H 0.067300 0.457536 0.486297 0.061 Uiso 1 1 calc R U . . .
C23 C 0.01027(7) 0.10811(9) 0.40353(6) 0.0310(2) Uani 1 1 d . . . . .
H23A H 0.061273 0.059604 0.418507 0.037 Uiso 1 1 calc R U . . .
H23B H -0.028358 0.093915 0.441188 0.037 Uiso 1 1 calc R U . . .
C24 C -0.03106(7) 0.06380(10) 0.32750(7) 0.0367(2) Uani 1 1 d . . . . .
H24A H -0.079988 0.114006 0.310796 0.055 Uiso 1 1 calc R U . . .
H24B H -0.048672 -0.020327 0.331820 0.055 Uiso 1 1 calc R U . . .
H24C H 0.008848 0.069170 0.290879 0.055 Uiso 1 1 calc R U . . .
C25 C 0.21814(8) 0.05322(9) 0.12156(6) 0.0366(2) Uani 1 1 d . . . . .
H25A H 0.216629 0.059283 0.066407 0.044 Uiso 1 1 calc R U . . .
H25B H 0.253702 -0.016989 0.138429 0.044 Uiso 1 1 calc R U . . .
C26 C 0.12956(9) 0.02716(11) 0.13853(8) 0.0447(3) Uani 1 1 d . . . . .
H26A H 0.092888 0.094761 0.121072 0.067 Uiso 1 1 calc R U . . .
H26B H 0.130061 0.016900 0.192788 0.067 Uiso 1 1 calc R U . . .
H26C H 0.108861 -0.046915 0.112624 0.067 Uiso 1 1 calc R U . . .
C27 C 0.34736(7) 0.18105(10) 0.13042(7) 0.0388(3) Uani 1 1 d . . . . .
H27A H 0.381839 0.110758 0.149172 0.047 Uiso 1 1 calc R U . . .
H27B H 0.339764 0.177070 0.074878 0.047 Uiso 1 1 calc R U . . .
C28 C 0.39593(8) 0.29525(13) 0.15423(9) 0.0492(3) Uani 1 1 d . . . . .
H28A H 0.447604 0.297086 0.130953 0.074 Uiso 1 1 calc R U . . .
H28B H 0.409712 0.296256 0.209000 0.074 Uiso 1 1 calc R U . . .
H28C H 0.361804 0.366051 0.138077 0.074 Uiso 1 1 calc R U . . .
C35 C -0.17314(6) 0.75444(9) 0.28983(5) 0.02857(19) Uani 1 1 d . . . . .
H35A H -0.175340 0.843546 0.285604 0.034 Uiso 1 1 calc R U . . .
H35B H -0.156983 0.733930 0.343409 0.034 Uiso 1 1 calc R U . . .
C36 C -0.26019(7) 0.70293(14) 0.26387(8) 0.0473(3) Uani 1 1 d . . . . .
H36A H -0.276775 0.723370 0.210940 0.071 Uiso 1 1 calc R U . . .
H36B H -0.300496 0.737519 0.294299 0.071 Uiso 1 1 calc R U . . .
H36C H -0.259007 0.614949 0.269764 0.071 Uiso 1 1 calc R U . . .

loop_
_atom_site_aniso_label
_atom_site_aniso_U_11
_atom_site_aniso_U_22
_atom_site_aniso_U_33
_atom_site_aniso_U_23
_atom_site_aniso_U_13
_atom_site_aniso_U_12
O1 0.0487(4) 0.0330(4) 0.0381(4) 0.0058(3) 0.0236(3) 0.0048(3)
N1 0.0288(4) 0.0196(3) 0.0197(3) 0.0006(3) 0.0045(3) 0.0020(3)
N2 0.0263(3) 0.0185(3) 0.0213(3) 0.0014(3) 0.0052(3) 0.0050(3)
N3 0.0291(4) 0.0217(3) 0.0207(3) 0.0036(3) 0.0066(3) 0.0063(3)
N4 0.0296(4) 0.0233(4) 0.0227(3) 0.0045(3) 0.0074(3) 0.0097(3)
C1 0.0300(4) 0.0210(4) 0.0201(4) 0.0001(3) 0.0065(3) 0.0008(3)
C2 0.0377(5) 0.0213(4) 0.0233(4) 0.0004(3) 0.0104(4) 0.0002(3)
C3 0.0362(4) 0.0201(4) 0.0192(4) 0.0023(3) 0.0064(3) 0.0003(3)
C4 0.0316(4) 0.0194(4) 0.0183(3) 0.0008(3) 0.0036(3) 0.0005(3)
C5 0.0324(4) 0.0219(4) 0.0214(4) 0.0035(3) 0.0031(3) 0.0043(3)
C6 0.0275(4) 0.0191(4) 0.0231(4) 0.0014(3) 0.0028(3) 0.0034(3)
C7 0.0304(7) 0.0188(8) 0.0300(6) 0.0055(5) 0.0049(5) 0.0058(5)
O2 0.0383(4) 0.0206(4) 0.0380(4) 0.0100(3) 0.0031(3) 0.0069(3)
C7B 0.022(6) 0.017(6) 0.034(6) -0.016(5) 0.008(5) 0.005(5)
O2B 0.031(5) 0.051(6) 0.047(6) 0.012(5) 0.000(4) 0.004(4)
C8 0.0332(4) 0.0187(4) 0.0308(4) 0.0041(3) 0.0117(4) 0.0080(3)
C9 0.0262(4) 0.0175(4) 0.0243(4) 0.0002(3) 0.0065(3) 0.0024(3)
C10 0.0268(12) 0.0193(4) 0.0225(4) -0.0004(3) 0.0069(6) 0.0021(5)
C11 0.0171(17) 0.0163(14) 0.0185(5) -0.0004(8) 0.0021(9) -0.0054(10)
C12 0.0232(10) 0.0198(11) 0.0181(8) 0.0013(7) 0.0023(7) -0.0030(7)
C13 0.0256(8) 0.0219(8) 0.0210(7) 0.0066(6) 0.0035(6) -0.0013(6)
C14 0.0241(11) 0.0210(11) 0.0228(10) 0.0053(8) 0.0051(8) 0.0008(7)
C15 0.0277(12) 0.0200(11) 0.0287(11) 0.0079(8) 0.0065(9) 0.0038(8)
C16 0.0261(18) 0.0224(12) 0.0243(10) 0.0049(9) 0.0056(12) 0.0066(11)
C17 0.0298(18) 0.0244(13) 0.0250(10) 0.0022(10) 0.0048(12) 0.0093(13)
C29 0.0278(12) 0.0257(14) 0.0192(8) -0.0005(9) 0.0054(8) -0.0033(9)
C30 0.041(2) 0.047(2) 0.0361(15) -0.0027(15) 0.0150(16) -0.0061(14)
C31 0.0381(9) 0.0299(8) 0.0253(8) 0.0126(7) 0.0062(6) 0.0056(7)
C32 0.0756(15) 0.0238(10) 0.0444(11) 0.0118(8) 0.0172(10) -0.0032(9)
C33 0.0401(19) 0.0237(16) 0.035(2) 0.0048(14) 0.0114(14) 0.0106(12)
C34 0.0625(17) 0.0340(11) 0.0498(15) 0.0061(10) -0.0196(12) 0.0109(11)
C10B 0.0268(12) 0.0193(4) 0.0225(4) -0.0004(3) 0.0069(6) 0.0021(5)
C11B 0.0171(17) 0.0163(14) 0.0185(5) -0.0004(8) 0.0021(9) -0.0054(10)
C12B 0.0292(17) 0.0213(15) 0.0197(12) 0.0008(11) 0.0066(12) -0.0002(11)
C13B 0.0309(12) 0.0205(10) 0.0225(10) 0.0030(8) 0.0090(9) 0.0016(9)
C14B 0.0272(16) 0.0164(14) 0.0209(13) 0.0017(9) 0.0071(12) 0.0019(10)
C15B 0.0281(16) 0.0150(13) 0.0211(12) 0.0001(9) 0.0052(11) 0.0006(10)
C16B 0.0261(18) 0.0224(12) 0.0243(10) 0.0049(9) 0.0056(12) 0.0066(11)
C17B 0.0298(18) 0.0244(13) 0.0250(10) 0.0022(10) 0.0048(12) 0.0093(13)
C29B 0.036(2) 0.026(2) 0.0218(14) -0.0006(13) 0.0098(15) 0.0007(14)
C30B 0.033(2) 0.036(2) 0.036(2) -0.0037(17) 0.0151(19) -0.0033(16)
C31B 0.0400(12) 0.0212(12) 0.0276(11) 0.0027(9) 0.0111(9) -0.0020(9)
C32B 0.0391(13) 0.0354(13) 0.0453(15) 0.0133(12) 0.0016(11) -0.0002(11)
C33B 0.040(2) 0.021(2) 0.0201(14) -0.0013(14) -0.0034(14) 0.0137(17)
C34B 0.0460(17) 0.0321(13) 0.0294(13) 0.0059(10) -0.0016(12) 0.0115(13)
C18 0.0264(4) 0.0242(4) 0.0215(4) -0.0015(3) 0.0029(3) 0.0066(3)
C19 0.0251(4) 0.0232(4) 0.0205(4) -0.0002(3) 0.0034(3) 0.0043(3)
C20 0.0283(4) 0.0238(4) 0.0216(4) -0.0007(3) 0.0067(3) 0.0024(3)
C21 0.0518(6) 0.0337(5) 0.0202(4) 0.0010(4) 0.0036(4) -0.0045(4)
C22 0.0516(6) 0.0417(6) 0.0298(5) -0.0085(4) 0.0088(5) -0.0115(5)
C23 0.0414(5) 0.0212(4) 0.0310(5) 0.0037(3) 0.0072(4) -0.0014(4)
C24 0.0410(5) 0.0291(5) 0.0402(5) -0.0066(4) 0.0066(4) -0.0045(4)
C25 0.0598(7) 0.0195(4) 0.0330(5) -0.0008(4) 0.0156(5) 0.0060(4)
C26 0.0588(7) 0.0292(5) 0.0465(6) -0.0072(5) 0.0080(6) -0.0108(5)
C27 0.0368(5) 0.0352(5) 0.0482(6) 0.0133(5) 0.0198(5) 0.0152(4)
C28 0.0310(5) 0.0491(7) 0.0694(9) 0.0222(6) 0.0137(5) 0.0036(5)
C35 0.0313(4) 0.0295(4) 0.0254(4) -0.0047(3) 0.0059(3) 0.0075(4)
C36 0.0305(5) 0.0608(8) 0.0521(7) -0.0132(6) 0.0106(5) 0.0037(5)

loop_
_atom_type_symbol
_atom_type_description
_atom_type_scat_dispersion_real
_atom_type_scat_dispersion_imag
_atom_type_scat_source
C C 0.0033 0.0016 'International Tables Vol C Tables 4.2.6.8 and 6.1.1.4'
H H 0.0000 0.0000 'International Tables Vol C Tables 4.2.6.8 and 6.1.1.4'
N N 0.0061 0.0033 'International Tables Vol C Tables 4.2.6.8 and 6.1.1.4'
O O 0.0106 0.0060 'International Tables Vol C Tables 4.2.6.8 and 6.1.1.4'

loop_
_geom_angle_atom_site_label_1
_geom_angle_atom_site_label_2
_geom_angle_atom_site_label_3
_geom_angle
_geom_angle_site_symmetry_1
_geom_angle_site_symmetry_3
_geom_angle_publ_flag
C4 N1 C1 108.50(7) . . ?
C6 N2 C9 113.95(7) . . ?
C6 N2 H2 123.0 . . ?
C9 N2 H2 123.0 . . ?
C11 N3 C14 105.2(3) . . ?
C11B N3 C14B 102.3(4) . . ?
C16 N4 C19 109.3(3) . . ?
C19 N4 C16B 111.3(4) . . ?
C16 N4 H4 125.4 . . ?
C19 N4 H4 125.4 . . ?
C20 C1 N1 127.08(8) . . ?
C20 C1 C2 122.44(8) . . ?
N1 C1 C2 110.23(8) . . ?
O1 C2 C1 127.79(9) . . ?
O1 C2 C3 126.25(9) . . ?
C1 C2 C3 105.96(7) . . ?
C4 C3 C2 100.18(7) . . ?
C4 C3 C23 113.09(7) . . ?
C2 C3 C23 111.61(8) . . ?
C4 C3 C21 112.16(8) . . ?
C2 C3 C21 109.60(8) . . ?
C23 C3 C21 109.86(8) . . ?
N1 C4 C5 124.53(8) . . ?
N1 C4 C3 114.56(8) . . ?
C5 C4 C3 120.91(8) . . ?
C6 C5 C4 126.01(8) . . ?
C6 C5 H5 117.0 . . ?
C4 C5 H5 117.0 . . ?
N2 C6 C5 127.20(8) . . ?
N2 C6 C7 107.04(9) . . ?
C5 C6 C7 125.76(10) . . ?
N2 C6 C7B 109.8(7) . . ?
C5 C6 C7B 122.3(8) . . ?
O2 C7 C6 112.93(14) . . ?
O2 C7 C8 112.57(14) . . ?
C6 C7 C8 103.59(11) . . ?
O2 C7 H7 109.2 . . ?
C6 C7 H7 109.2 . . ?
C8 C7 H7 109.2 . . ?
C7 O2 H2O1 109.5 . . ?
O2B C7B C6 101.1(13) . . ?
O2B C7B C8 118.6(17) . . ?
C6 C7B C8 101.6(11) . . ?
O2B C7B H7B 111.5 . . ?
C6 C7B H7B 111.5 . . ?
C8 C7B H7B 111.5 . . ?
C7B O2B H2O2 109.5 . . ?
C9 C8 C27 113.40(8) . . ?
C9 C8 C25 110.08(8) . . ?
C27 C8 C25 108.63(8) . . ?
C9 C8 C7 101.38(9) . . ?
C27 C8 C7 111.87(11) . . ?
C25 C8 C7 111.38(11) . . ?
C9 C8 C7B 105.3(7) . . ?
C27 C8 C7B 116.4(7) . . ?
C25 C8 C7B 102.4(10) . . ?
C10 C9 N2 126.4(5) . . ?
C10B C9 N2 124.3(8) . . ?
C10 C9 C8 125.4(5) . . ?
C10B C9 C8 127.5(8) . . ?
N2 C9 C8 108.18(7) . . ?
C9 C10 C11 125.9(10) . . ?
C9 C10 H10 117.1 . . ?
C11 C10 H10 117.1 . . ?
N3 C11 C10 126.3(7) . . ?
N3 C11 C12 111.8(4) . . ?
C10 C11 C12 121.1(6) . . ?
C13 C12 C11 105.8(3) . . ?
C13 C12 C29 128.7(3) . . ?
C11 C12 C29 125.6(4) . . ?
C12 C13 C14 106.36(19) . . ?
C12 C13 C31 128.38(18) . . ?
C14 C13 C31 125.25(17) . . ?
C15 C14 N3 124.5(2) . . ?
C15 C14 C13 125.0(2) . . ?
N3 C14 C13 110.42(19) . . ?
C14 C15 C16 128.3(3) . . ?
C14 C15 H15 115.8 . . ?
C16 C15 H15 115.8 . . ?
N4 C16 C15 122.4(5) . . ?
N4 C16 C17 108.2(5) . . ?
C15 C16 C17 129.2(5) . . ?
C18 C17 C16 107.3(5) . . ?
C18 C17 C33 127.7(6) . . ?
C16 C17 C33 125.0(6) . . ?
C12 C29 C30 112.5(3) . . ?
C12 C29 H29A 109.1 . . ?
C30 C29 H29A 109.1 . . ?
C12 C29 H29B 109.1 . . ?
C30 C29 H29B 109.1 . . ?
H29A C29 H29B 107.8 . . ?
C29 C30 H30A 109.5 . . ?
C29 C30 H30B 109.5 . . ?
H30A C30 H30B 109.5 . . ?
C29 C30 H30C 109.5 . . ?
H30A C30 H30C 109.5 . . ?
H30B C30 H30C 109.5 . . ?
C13 C31 C32 113.48(18) . . ?
C13 C31 H31A 108.9 . . ?
C32 C31 H31A 108.9 . . ?
C13 C31 H31B 108.9 . . ?
C32 C31 H31B 108.9 . . ?
H31A C31 H31B 107.7 . . ?
C31 C32 H32A 109.5 . . ?
C31 C32 H32B 109.5 . . ?
H32A C32 H32B 109.5 . . ?
C31 C32 H32C 109.5 . . ?
H32A C32 H32C 109.5 . . ?
H32B C32 H32C 109.5 . . ?
C17 C33 C34 115.1(5) . . ?
C17 C33 H33A 108.5 . . ?
C34 C33 H33A 108.5 . . ?
C17 C33 H33B 108.5 . . ?
C34 C33 H33B 108.5 . . ?
H33A C33 H33B 107.5 . . ?
C33 C34 H34A 109.5 . . ?
C33 C34 H34B 109.5 . . ?
H34A C34 H34B 109.5 . . ?
C33 C34 H34C 109.5 . . ?
H34A C34 H34C 109.5 . . ?
H34B C34 H34C 109.5 . . ?
C9 C10B C11B 129.3(15) . . ?
C9 C10B H10B 115.4 . . ?
C11B C10B H10B 115.4 . . ?
N3 C11B C10B 120.9(10) . . ?
N3 C11B C12B 112.9(7) . . ?
C10B C11B C12B 125.9(9) . . ?
C13B C12B C11B 106.4(5) . . ?
C13B C12B C29B 128.4(4) . . ?
C11B C12B C29B 125.2(5) . . ?
C12B C13B C14B 106.5(3) . . ?
C12B C13B C31B 127.5(3) . . ?
C14B C13B C31B 126.0(2) . . ?
C15B C14B N3 123.7(3) . . ?
C15B C14B C13B 125.1(3) . . ?
N3 C14B C13B 110.7(3) . . ?
C14B C15B C16B 126.6(5) . . ?
C14B C15B H15B 116.7 . . ?
C16B C15B H15B 116.7 . . ?
N4 C16B C15B 125.5(7) . . ?
N4 C16B C17B 105.7(7) . . ?
C15B C16B C17B 128.3(7) . . ?
C18 C17B C16B 107.6(7) . . ?
C18 C17B C33B 127.4(8) . . ?
C16B C17B C33B 124.9(8) . . ?
C30B C29B C12B 115.9(5) . . ?
C30B C29B H29C 108.3 . . ?
C12B C29B H29C 108.3 . . ?
C30B C29B H29D 108.3 . . ?
C12B C29B H29D 108.3 . . ?
H29C C29B H29D 107.4 . . ?
C29B C30B H30D 109.5 . . ?
C29B C30B H30E 109.5 . . ?
H30D C30B H30E 109.5 . . ?
C29B C30B H30F 109.5 . . ?
H30D C30B H30F 109.5 . . ?
H30E C30B H30F 109.5 . . ?
C13B C31B C32B 113.3(3) . . ?
C13B C31B H31C 108.9 . . ?
C32B C31B H31C 108.9 . . ?
C13B C31B H31D 108.9 . . ?
C32B C31B H31D 108.9 . . ?
H31C C31B H31D 107.7 . . ?
C31B C32B H32D 109.5 . . ?
C31B C32B H32E 109.5 . . ?
H32D C32B H32E 109.5 . . ?
C31B C32B H32F 109.5 . . ?
H32D C32B H32F 109.5 . . ?
H32E C32B H32F 109.5 . . ?
C17B C33B C34B 112.4(7) . . ?
C17B C33B H33C 109.1 . . ?
C34B C33B H33C 109.1 . . ?
C17B C33B H33D 109.1 . . ?
C34B C33B H33D 109.1 . . ?
H33C C33B H33D 107.9 . . ?
C33B C34B H34D 109.5 . . ?
C33B C34B H34E 109.5 . . ?
H34D C34B H34E 109.5 . . ?
C33B C34B H34F 109.5 . . ?
H34D C34B H34F 109.5 . . ?
H34E C34B H34F 109.5 . . ?
C17 C18 C19 107.4(3) . . ?
C19 C18 C17B 107.8(4) . . ?
C17 C18 C35 127.3(3) . . ?
C19 C18 C35 125.13(8) . . ?
C17B C18 C35 127.0(5) . . ?
N4 C19 C20 124.17(8) . . ?
N4 C19 C18 107.43(7) . . ?
C20 C19 C18 128.40(8) . . ?
C1 C20 C19 127.97(8) . . ?
C1 C20 H20 116.0 . . ?
C19 C20 H20 116.0 . . ?
C22 C21 C3 115.16(9) . . ?
C22 C21 H21A 108.5 . . ?
C3 C21 H21A 108.5 . . ?
C22 C21 H21B 108.5 . . ?
C3 C21 H21B 108.5 . . ?
H21A C21 H21B 107.5 . . ?
C21 C22 H22A 109.5 . . ?
C21 C22 H22B 109.5 . . ?
H22A C22 H22B 109.5 . . ?
C21 C22 H22C 109.5 . . ?
H22A C22 H22C 109.5 . . ?
H22B C22 H22C 109.5 . . ?
C24 C23 C3 114.20(8) . . ?
C24 C23 H23A 108.7 . . ?
C3 C23 H23A 108.7 . . ?
C24 C23 H23B 108.7 . . ?
C3 C23 H23B 108.7 . . ?
H23A C23 H23B 107.6 . . ?
C23 C24 H24A 109.5 . . ?
C23 C24 H24B 109.5 . . ?
H24A C24 H24B 109.5 . . ?
C23 C24 H24C 109.5 . . ?
H24A C24 H24C 109.5 . . ?
H24B C24 H24C 109.5 . . ?
C26 C25 C8 116.79(9) . . ?
C26 C25 H25A 108.1 . . ?
C8 C25 H25A 108.1 . . ?
C26 C25 H25B 108.1 . . ?
C8 C25 H25B 108.1 . . ?
H25A C25 H25B 107.3 . . ?
C25 C26 H26A 109.5 . . ?
C25 C26 H26B 109.5 . . ?
H26A C26 H26B 109.5 . . ?
C25 C26 H26C 109.5 . . ?
H26A C26 H26C 109.5 . . ?
H26B C26 H26C 109.5 . . ?
C28 C27 C8 116.37(10) . . ?
C28 C27 H27A 108.2 . . ?
C8 C27 H27A 108.2 . . ?
C28 C27 H27B 108.2 . . ?
C8 C27 H27B 108.2 . . ?
H27A C27 H27B 107.3 . . ?
C27 C28 H28A 109.5 . . ?
C27 C28 H28B 109.5 . . ?
H28A C28 H28B 109.5 . . ?
C27 C28 H28C 109.5 . . ?
H28A C28 H28C 109.5 . . ?
H28B C28 H28C 109.5 . . ?
C18 C35 C36 112.92(8) . . ?
C18 C35 H35A 109.0 . . ?
C36 C35 H35A 109.0 . . ?
C18 C35 H35B 109.0 . . ?
C36 C35 H35B 109.0 . . ?
H35A C35 H35B 107.8 . . ?
C35 C36 H36A 109.5 . . ?
C35 C36 H36B 109.5 . . ?
H36A C36 H36B 109.5 . . ?
C35 C36 H36C 109.5 . . ?
H36A C36 H36C 109.5 . . ?
H36B C36 H36C 109.5 . . ?

loop_
_geom_bond_atom_site_label_1
_geom_bond_atom_site_label_2
_geom_bond_distance
_geom_bond_site_symmetry_2
_geom_bond_publ_flag
O1 C2 1.2162(12) . ?
N1 C4 1.3295(11) . ?
N1 C1 1.3947(11) . ?
N2 C6 1.3599(11) . ?
N2 C9 1.3726(11) . ?
N2 H2 0.8800 . ?
N3 C11 1.347(7) . ?
N3 C11B 1.368(11) . ?
N3 C14 1.383(3) . ?
N3 C14B 1.445(4) . ?
N4 C16 1.354(6) . ?
N4 C19 1.3686(11) . ?
N4 C16B 1.410(9) . ?
N4 H4 0.8800 . ?
C1 C20 1.3679(12) . ?
C1 C2 1.4838(12) . ?
C2 C3 1.5271(14) . ?
C3 C4 1.5192(12) . ?
C3 C23 1.5384(13) . ?
C3 C21 1.5460(14) . ?
C4 C5 1.4173(13) . ?
C5 C6 1.3601(12) . ?
C5 H5 0.9500 . ?
C6 C7 1.513(2) . ?
C6 C7B 1.549(17) . ?
C7 O2 1.407(2) . ?
C7 C8 1.5556(19) . ?
C7 H7 1.0000 . ?
O2 H2O1 0.8400 . ?
C7B O2B 1.404(18) . ?
C7B C8 1.562(17) . ?
C7B H7B 1.0000 . ?
O2B H2O2 0.8400 . ?
C8 C9 1.5213(12) . ?
C8 C27 1.5416(14) . ?
C8 C25 1.5457(15) . ?
C9 C10 1.352(8) . ?
C9 C10B 1.372(11) . ?
C10 C11 1.434(8) . ?
C10 H10 0.9500 . ?
C11 C12 1.460(6) . ?
C12 C13 1.361(3) . ?
C12 C29 1.494(4) . ?
C13 C14 1.458(3) . ?
C13 C31 1.500(2) . ?
C14 C15 1.375(4) . ?
C15 C16 1.410(6) . ?
C15 H15 0.9500 . ?
C16 C17 1.414(7) . ?
C17 C18 1.376(7) . ?
C17 C33 1.499(7) . ?
C29 C30 1.528(5) . ?
C29 H29A 0.9900 . ?
C29 H29B 0.9900 . ?
C30 H30A 0.9800 . ?
C30 H30B 0.9800 . ?
C30 H30C 0.9800 . ?
C31 C32 1.529(3) . ?
C31 H31A 0.9900 . ?
C31 H31B 0.9900 . ?
C32 H32A 0.9800 . ?
C32 H32B 0.9800 . ?
C32 H32C 0.9800 . ?
C33 C34 1.514(6) . ?
C33 H33A 0.9900 . ?
C33 H33B 0.9900 . ?
C34 H34A 0.9800 . ?
C34 H34B 0.9800 . ?
C34 H34C 0.9800 . ?
C10B C11B 1.429(11) . ?
C10B H10B 0.9500 . ?
C11B C12B 1.456(9) . ?
C12B C13B 1.363(5) . ?
C12B C29B 1.511(6) . ?
C13B C14B 1.457(4) . ?
C13B C31B 1.512(4) . ?
C14B C15B 1.383(5) . ?
C15B C16B 1.416(8) . ?
C15B H15B 0.9500 . ?
C16B C17B 1.435(10) . ?
C17B C18 1.425(10) . ?
C17B C33B 1.523(9) . ?
C29B C30B 1.494(7) . ?
C29B H29C 0.9900 . ?
C29B H29D 0.9900 . ?
C30B H30D 0.9800 . ?
C30B H30E 0.9800 . ?
C30B H30F 0.9800 . ?
C31B C32B 1.521(4) . ?
C31B H31C 0.9900 . ?
C31B H31D 0.9900 . ?
C32B H32D 0.9800 . ?
C32B H32E 0.9800 . ?
C32B H32F 0.9800 . ?
C33B C34B 1.534(7) . ?
C33B H33C 0.9900 . ?
C33B H33D 0.9900 . ?
C34B H34D 0.9800 . ?
C34B H34E 0.9800 . ?
C34B H34F 0.9800 . ?
C18 C19 1.4198(12) . ?
C18 C35 1.5002(12) . ?
C19 C20 1.4130(12) . ?
C20 H20 0.9500 . ?
C21 C22 1.5127(16) . ?
C21 H21A 0.9900 . ?
C21 H21B 0.9900 . ?
C22 H22A 0.9800 . ?
C22 H22B 0.9800 . ?
C22 H22C 0.9800 . ?
C23 C24 1.5209(15) . ?
C23 H23A 0.9900 . ?
C23 H23B 0.9900 . ?
C24 H24A 0.9800 . ?
C24 H24B 0.9800 . ?
C24 H24C 0.9800 . ?
C25 C26 1.5267(18) . ?
C25 H25A 0.9900 . ?
C25 H25B 0.9900 . ?
C26 H26A 0.9800 . ?
C26 H26B 0.9800 . ?
C26 H26C 0.9800 . ?
C27 C28 1.5195(19) . ?
C27 H27A 0.9900 . ?
C27 H27B 0.9900 . ?
C28 H28A 0.9800 . ?
C28 H28B 0.9800 . ?
C28 H28C 0.9800 . ?
C35 C36 1.5310(16) . ?
C35 H35A 0.9900 . ?
C35 H35B 0.9900 . ?
C36 H36A 0.9800 . ?
C36 H36B 0.9800 . ?
C36 H36C 0.9800 . ?

loop_
_geom_torsion_atom_site_label_1
_geom_torsion_atom_site_label_2
_geom_torsion_atom_site_label_3
_geom_torsion_atom_site_label_4
_geom_torsion
_geom_torsion_site_symmetry_1
_geom_torsion_site_symmetry_2
_geom_torsion_site_symmetry_3
_geom_torsion_site_symmetry_4
_geom_torsion_publ_flag
C4 N1 C1 C20 168.86(9) . . . . ?
C4 N1 C1 C2 -5.46(10) . . . . ?
C20 C1 C2 O1 12.81(16) . . . . ?
N1 C1 C2 O1 -172.56(10) . . . . ?
C20 C1 C2 C3 -166.73(9) . . . . ?
N1 C1 C2 C3 7.90(10) . . . . ?
O1 C2 C3 C4 173.73(10) . . . . ?
C1 C2 C3 C4 -6.73(9) . . . . ?
O1 C2 C3 C23 53.74(13) . . . . ?
C1 C2 C3 C23 -126.71(8) . . . . ?
O1 C2 C3 C21 -68.19(13) . . . . ?
C1 C2 C3 C21 111.36(8) . . . . ?
C1 N1 C4 C5 -179.86(9) . . . . ?
C1 N1 C4 C3 0.70(10) . . . . ?
C2 C3 C4 N1 4.01(10) . . . . ?
C23 C3 C4 N1 122.91(9) . . . . ?
C21 C3 C4 N1 -112.16(9) . . . . ?
C2 C3 C4 C5 -175.45(8) . . . . ?
C23 C3 C4 C5 -56.55(12) . . . . ?
C21 C3 C4 C5 68.38(11) . . . . ?
N1 C4 C5 C6 -11.80(15) . . . . ?
C3 C4 C5 C6 167.60(9) . . . . ?
C9 N2 C6 C5 -169.27(9) . . . . ?
C9 N2 C6 C7 10.35(13) . . . . ?
C9 N2 C6 C7B 1.3(10) . . . . ?
C4 C5 C6 N2 1.54(16) . . . . ?
C4 C5 C6 C7 -178.02(13) . . . . ?
C4 C5 C6 C7B -167.9(10) . . . . ?
N2 C6 C7 O2 -143.45(11) . . . . ?
C5 C6 C7 O2 36.2(2) . . . . ?
N2 C6 C7 C8 -21.38(16) . . . . ?
C5 C6 C7 C8 158.25(10) . . . . ?
N2 C6 C7B O2B 115.3(11) . . . . ?
C5 C6 C7B O2B -73.6(17) . . . . ?
N2 C6 C7B C8 -7.4(15) . . . . ?
C5 C6 C7B C8 163.7(6) . . . . ?
O2 C7 C8 C9 145.62(12) . . . . ?
C6 C7 C8 C9 23.31(15) . . . . ?
O2 C7 C8 C27 -93.22(15) . . . . ?
C6 C7 C8 C27 144.47(11) . . . . ?
O2 C7 C8 C25 28.57(17) . . . . ?
C6 C7 C8 C25 -93.75(13) . . . . ?
O2B C7B C8 C9 -99.5(13) . . . . ?
C6 C7B C8 C9 10.1(14) . . . . ?
O2B C7B C8 C27 27.0(18) . . . . ?
C6 C7B C8 C27 136.7(8) . . . . ?
O2B C7B C8 C25 145.3(14) . . . . ?
C6 C7B C8 C25 -105.0(12) . . . . ?
C6 N2 C9 C10 -174.1(9) . . . . ?
C6 N2 C9 C10B -176.0(12) . . . . ?
C6 N2 C9 C8 5.77(10) . . . . ?
C27 C8 C9 C10 41.3(9) . . . . ?
C25 C8 C9 C10 -80.6(9) . . . . ?
C7 C8 C9 C10 161.4(9) . . . . ?
C27 C8 C9 C10B 43.4(13) . . . . ?
C25 C8 C9 C10B -78.6(13) . . . . ?
C7B C8 C9 C10B 171.7(16) . . . . ?
C27 C8 C9 N2 -138.52(9) . . . . ?
C25 C8 C9 N2 99.56(9) . . . . ?
C7 C8 C9 N2 -18.44(12) . . . . ?
C7B C8 C9 N2 -10.1(10) . . . . ?
N2 C9 C10 C11 -0.1(19) . . . . ?
C8 C9 C10 C11 -179.9(9) . . . . ?
C14 N3 C11 C10 176.8(9) . . . . ?
C14 N3 C11 C12 7.4(4) . . . . ?
C9 C10 C11 N3 10(2) . . . . ?
C9 C10 C11 C12 179.0(10) . . . . ?
N3 C11 C12 C13 -5.7(4) . . . . ?
C10 C11 C12 C13 -175.7(9) . . . . ?
N3 C11 C12 C29 173.9(3) . . . . ?
C10 C11 C12 C29 3.8(10) . . . . ?
C11 C12 C13 C14 1.4(3) . . . . ?
C29 C12 C13 C14 -178.1(2) . . . . ?
C11 C12 C13 C31 -179.2(3) . . . . ?
C29 C12 C13 C31 1.3(4) . . . . ?
C11 N3 C14 C15 176.0(3) . . . . ?
C11 N3 C14 C13 -6.4(3) . . . . ?
C12 C13 C14 C15 -179.3(2) . . . . ?
C31 C13 C14 C15 1.2(4) . . . . ?
C12 C13 C14 N3 3.1(2) . . . . ?
C31 C13 C14 N3 -176.35(19) . . . . ?
N3 C14 C15 C16 -11.2(5) . . . . ?
C13 C14 C15 C16 171.6(4) . . . . ?
C19 N4 C16 C15 -168.6(4) . . . . ?
C19 N4 C16 C17 6.6(6) . . . . ?
C14 C15 C16 N4 -2.6(7) . . . . ?
C14 C15 C16 C17 -176.8(6) . . . . ?
N4 C16 C17 C18 -4.2(8) . . . . ?
C15 C16 C17 C18 170.6(5) . . . . ?
N4 C16 C17 C33 176.5(7) . . . . ?
C15 C16 C17 C33 -8.7(12) . . . . ?
C13 C12 C29 C30 97.5(4) . . . . ?
C11 C12 C29 C30 -81.9(4) . . . . ?
C12 C13 C31 C32 -97.4(3) . . . . ?
C14 C13 C31 C32 81.9(2) . . . . ?
C18 C17 C33 C34 -70.3(11) . . . . ?
C16 C17 C33 C34 108.9(9) . . . . ?
N2 C9 C10B C11B 17(3) . . . . ?
C8 C9 C10B C11B -164.9(14) . . . . ?
C14B N3 C11B C10B 175.2(13) . . . . ?
C14B N3 C11B C12B -10.6(6) . . . . ?
C9 C10B C11B N3 -21(3) . . . . ?
C9 C10B C11B C12B 165.6(15) . . . . ?
N3 C11B C12B C13B 11.0(7) . . . . ?
C10B C11B C12B C13B -175.2(14) . . . . ?
N3 C11B C12B C29B -170.1(4) . . . . ?
C10B C11B C12B C29B 3.7(16) . . . . ?
C11B C12B C13B C14B -5.8(5) . . . . ?
C29B C12B C13B C14B 175.3(4) . . . . ?
C11B C12B C13B C31B 174.7(5) . . . . ?
C29B C12B C13B C31B -4.2(6) . . . . ?
C11B N3 C14B C15B 178.9(5) . . . . ?
C11B N3 C14B C13B 6.8(5) . . . . ?
C12B C13B C14B C15B -172.5(3) . . . . ?
C31B C13B C14B C15B 7.0(5) . . . . ?
C12B C13B C14B N3 -0.5(4) . . . . ?
C31B C13B C14B N3 179.0(3) . . . . ?
N3 C14B C15B C16B -0.1(7) . . . . ?
C13B C14B C15B C16B 170.9(6) . . . . ?
C19 N4 C16B C15B -175.8(6) . . . . ?
C19 N4 C16B C17B -3.7(9) . . . . ?
C14B C15B C16B N4 -2.3(11) . . . . ?
C14B C15B C16B C17B -172.6(9) . . . . ?
N4 C16B C17B C18 0.8(12) . . . . ?
C15B C16B C17B C18 172.6(9) . . . . ?
N4 C16B C17B C33B -178.8(11) . . . . ?
C15B C16B C17B C33B -7.0(19) . . . . ?
C13B C12B C29B C30B 109.2(6) . . . . ?
C11B C12B C29B C30B -69.5(7) . . . . ?
C12B C13B C31B C32B 84.4(4) . . . . ?
C14B C13B C31B C32B -95.0(4) . . . . ?
C18 C17B C33B C34B -94.2(15) . . . . ?
C16B C17B C33B C34B 85.3(14) . . . . ?
C16 C17 C18 C19 0.3(8) . . . . ?
C33 C17 C18 C19 179.6(7) . . . . ?
C16 C17 C18 C35 -175.2(3) . . . . ?
C33 C17 C18 C35 4.1(12) . . . . ?
C16B C17B C18 C19 2.3(11) . . . . ?
C33B C17B C18 C19 -178.2(11) . . . . ?
C16B C17B C18 C35 178.4(5) . . . . ?
C33B C17B C18 C35 -2.0(18) . . . . ?
C16 N4 C19 C20 173.7(3) . . . . ?
C16B N4 C19 C20 -174.8(4) . . . . ?
C16 N4 C19 C18 -6.4(3) . . . . ?
C16B N4 C19 C18 5.1(4) . . . . ?
C17 C18 C19 N4 3.7(5) . . . . ?
C17B C18 C19 N4 -4.5(7) . . . . ?
C35 C18 C19 N4 179.28(9) . . . . ?
C17 C18 C19 C20 -176.4(5) . . . . ?
C17B C18 C19 C20 175.4(7) . . . . ?
C35 C18 C19 C20 -0.80(15) . . . . ?
N1 C1 C20 C19 1.53(16) . . . . ?
C2 C1 C20 C19 175.21(9) . . . . ?
N4 C19 C20 C1 9.70(16) . . . . ?
C18 C19 C20 C1 -170.21(9) . . . . ?
C4 C3 C21 C22 51.66(12) . . . . ?
C2 C3 C21 C22 -58.68(12) . . . . ?
C23 C3 C21 C22 178.35(10) . . . . ?
C4 C3 C23 C24 -46.54(12) . . . . ?
C2 C3 C23 C24 65.52(11) . . . . ?
C21 C3 C23 C24 -172.70(9) . . . . ?
C9 C8 C25 C26 -52.67(12) . . . . ?
C27 C8 C25 C26 -177.38(10) . . . . ?
C7 C8 C25 C26 58.97(14) . . . . ?
C7B C8 C25 C26 58.9(6) . . . . ?
C9 C8 C27 C28 52.07(13) . . . . ?
C25 C8 C27 C28 174.80(10) . . . . ?
C7 C8 C27 C28 -61.84(14) . . . . ?
C7B C8 C27 C28 -70.3(10) . . . . ?
C17 C18 C35 C36 93.4(6) . . . . ?
C19 C18 C35 C36 -81.39(12) . . . . ?
C17B C18 C35 C36 103.1(9) . . . . ?
